data_7008920
loop_
_publ_author_name
'Rohovec, Jan'
'Vojt\'i\<sek, Pavel'
'Hermann, Petr'
'Ludv\'ik, Ji\<r\'i'
'Luke\<s, Ivan'

_publ_section_title
;
 Derivative of cyclen with three methylene(phenyl)phosphinic acid
 pendant arms. Synthesis and crystal structures of its lanthanide
 complexes
;
_journal_issue 2
_journal_name_full 'Journal of the Chemical Society, Dalton Transactions'
_journal_page_first 141
_journal_paper_doi 10.1039/a907018d
_journal_year 2000
_chemical_formula_moiety ' [NdL]2*14H2O (!centrosymmetric dimer!) '
_chemical_formula_sum 'C30 H54 N4 Nd O13 P3'
_chemical_formula_weight 915.92
_chemical_name_systematic
; 
 ? 
;
_space_group_IT_number 14
_symmetry_cell_setting monoclinic
_symmetry_space_group_name_Hall '-P 2ybc'
_symmetry_space_group_name_H-M 'P 1 21/c 1'
_atom_sites_solution_hydrogens geom
_atom_sites_solution_primary 'Patterson + Fourier'
_atom_sites_solution_secondary difmap
_audit_creation_method SHELXL-97
_cell_angle_alpha 90.00
_cell_angle_beta 109.38(2)
_cell_angle_gamma 90.00
_cell_formula_units_Z 4
_cell_length_a 13.112(3)
_cell_length_b 19.758(5)
_cell_length_c 15.928(5)
_cell_measurement_reflns_used 25
_cell_measurement_temperature 170(1)
_cell_measurement_theta_max 14
_cell_measurement_theta_min 13
_cell_volume 3892.6(19)
_computing_cell_refinement 'CAD4 program packet '
_computing_data_collection 'CAD4 program packet '
_computing_data_reduction 'JANA-98  (Petricek, 1998)'
_computing_molecular_graphics 'PLATON-92 (Spek, 1992)'
_computing_publication_material WORD
_computing_structure_refinement 'SHELXL-97 (Sheldrick, 1997)'
_computing_structure_solution 'SHELXS-86 (Sheldrick, 1986)'
_diffrn_ambient_temperature 170(1)
_diffrn_measured_fraction_theta_full 0.963
_diffrn_measured_fraction_theta_max 0.963
_diffrn_measurement_device_type ' CAD4  (Enraf-Nonius) '
_diffrn_measurement_method '.omega.-2.theta. '
_diffrn_radiation_monochromator graphite
_diffrn_radiation_source 'fine-focus sealed tube'
_diffrn_radiation_type MoK\a
_diffrn_radiation_wavelength 0.71073
_diffrn_reflns_av_R_equivalents 0.0767
_diffrn_reflns_av_sigmaI/netI 0.0292
_diffrn_reflns_limit_h_max 14
_diffrn_reflns_limit_h_min 0
_diffrn_reflns_limit_k_max 21
_diffrn_reflns_limit_k_min 0
_diffrn_reflns_limit_l_max 16
_diffrn_reflns_limit_l_min -17
_diffrn_reflns_number 5670
_diffrn_reflns_theta_full 23.01
_diffrn_reflns_theta_max 23.01
_diffrn_reflns_theta_min 1.65
_diffrn_standards_decay_% 5.4
_diffrn_standards_interval_time '60 min '
_diffrn_standards_number 3
_exptl_absorpt_coefficient_mu 1.522
_exptl_absorpt_correction_T_max --
_exptl_absorpt_correction_T_min --
_exptl_absorpt_correction_type 'not applied'
_exptl_crystal_colour 'pale pink '
_exptl_crystal_density_diffrn 1.563
_exptl_crystal_density_meas ?
_exptl_crystal_density_method .
_exptl_crystal_description prisms
_exptl_crystal_F_000 1884
_exptl_crystal_size_max 0.70
_exptl_crystal_size_mid 0.60
_exptl_crystal_size_min 0.28
_refine_diff_density_max 1.911
_refine_diff_density_min -1.346
_refine_diff_density_rms 0.155
_refine_ls_extinction_coef 0.00000(19)
_refine_ls_extinction_expression Fc^*^=kFc[1+0.001xFc^2^\l^3^/sin(2\q)]^-1/4^
_refine_ls_extinction_method SHELXL
_refine_ls_goodness_of_fit_ref 1.118
_refine_ls_hydrogen_treatment mixed
_refine_ls_matrix_type full
_refine_ls_number_parameters 504
_refine_ls_number_reflns 5405
_refine_ls_number_restraints 0
_refine_ls_restrained_S_all 1.118
_refine_ls_R_factor_all 0.0837
_refine_ls_R_factor_gt 0.0594
_refine_ls_shift/su_max 5.249
_refine_ls_shift/su_mean 0.053
_refine_ls_structure_factor_coef Fsqd
_refine_ls_weighting_details 'w=1/[\s^2^(Fo^2^)+(0.0960P)^2^+22.3266P] where P=(Fo^2^+2Fc^2^)/3'
_refine_ls_weighting_scheme calc
_refine_ls_wR_factor_gt 0.1539
_refine_ls_wR_factor_ref 0.1787
_reflns_number_gt 4286
_reflns_number_total 5405
_reflns_threshold_expression >2sigma(I)
_cod_data_source_file a907018d.txt
_cod_data_source_block nd16e
_cod_depositor_comments
;
The following automatic conversions were performed:

'_refine_ls_weighting_scheme' value 'calc
w=1/[\s^2^(Fo^2^)+(0.0960P)^2^+22.3266P] where P=(Fo^2^+2Fc^2^)/3'
was changed to 'calc'. New tag '_refine_ls_weighting_details' was
created. The value of the new tag was set to
'w=1/[\s^2^(Fo^2^)+(0.0960P)^2^+22.3266P] where P=(Fo^2^+2Fc^2^)/3'.

Automatic conversion script
Id: cif_fix_values 3143 2015-03-26 13:38:13Z robertas 
;
_cod_original_cell_volume 3892.5(18)
_cod_original_sg_symbol_H-M 'P2(1)/c  (no. 14) '
_cod_database_code 7008920

loop_
_symmetry_equiv_pos_as_xyz
'x, y, z'
'-x, y+1/2, -z+1/2'
'-x, -y, -z'
'x, -y-1/2, z-1/2'

loop_
_atom_site_label
_atom_site_type_symbol
_atom_site_fract_x
_atom_site_fract_y
_atom_site_fract_z
_atom_site_U_iso_or_equiv
_atom_site_adp_type
_atom_site_occupancy
_atom_site_calc_flag
_atom_site_refinement_flags
_atom_site_disorder_assembly
_atom_site_disorder_group
Nd Nd 0.66692(3) 0.61352(2) 0.02499(3) 0.0393(2) Uani 1 d . . .
P1 P 0.9037(2) 0.65244(16) 0.1978(2) 0.0629(8) Uani 1 d . . .
P2 P 0.5651(2) 0.77215(14) 0.0597(2) 0.0629(8) Uani 1 d . . .
P3 P 0.40223(17) 0.56312(12) -0.07959(17) 0.0408(6) Uani 1 d . . .
O11 O 0.8168(5) 0.5997(3) 0.1563(5) 0.0548(17) Uani 1 d . . .
O12 O 0.8895(6) 0.6936(4) 0.2725(5) 0.076(2) Uani 1 d . . .
O21 O 0.6338(5) 0.7114(3) 0.1018(5) 0.0561(17) Uani 1 d . . .
O22 O 0.6158(6) 0.8408(4) 0.0897(7) 0.089(3) Uani 1 d . . .
O31 O 0.4744(4) 0.6114(3) -0.0139(4) 0.0388(13) Uani 1 d . . .
O32 O 0.3699(4) 0.5005(3) -0.0422(4) 0.0439(15) Uani 1 d . . .
N1 N 0.8489(6) 0.6816(4) 0.0175(6) 0.0479(19) Uani 1 d . . .
N2 N 0.6217(6) 0.7263(4) -0.0803(7) 0.056(2) Uani 1 d . . .
N3 N 0.5627(5) 0.5857(4) -0.1502(5) 0.0441(18) Uani 1 d . . .
N4 N 0.7894(6) 0.5418(4) -0.0520(6) 0.0475(19) Uani 1 d . . .
C1 C 0.8205(9) 0.7351(6) -0.0518(10) 0.064(3) Uani 1 d . . .
H011 H 0.809(10) 0.712(7) -0.119(9) 0.09(4) Uiso 1 d . . .
H012 H 0.876(11) 0.761(7) -0.027(8) 0.09(4) Uiso 1 d . . .
C2 C 0.7176(9) 0.7715(5) -0.0581(10) 0.060(3) Uani 1 d . . .
H021 H 0.721(6) 0.781(4) -0.003(5) 0.02(2) Uiso 1 d . . .
H022 H 0.695(9) 0.812(6) -0.109(8) 0.09(4) Uiso 1 d . . .
C3 C 0.5886(9) 0.7093(6) -0.1746(8) 0.061(3) Uani 1 d . . .
H031 H 0.637(10) 0.699(7) -0.204(8) 0.09(4) Uiso 1 d . . .
H032 H 0.548(7) 0.750(5) -0.217(6) 0.05(2) Uiso 1 d . . .
C4 C 0.5130(8) 0.6492(5) -0.1985(8) 0.051(2) Uani 1 d . . .
H041 H 0.460(6) 0.656(4) -0.166(4) 0.018(17) Uiso 1 d . . .
H042 H 0.485(8) 0.643(5) -0.266(7) 0.06(3) Uiso 1 d . . .
C5 C 0.6352(8) 0.5550(6) -0.1945(8) 0.052(2) Uani 1 d . . .
H051 H 0.671(8) 0.599(5) -0.213(7) 0.06(3) Uiso 1 d . . .
H052 H 0.589(8) 0.533(5) -0.242(7) 0.06(3) Uiso 1 d . . .
C6 C 0.7173(8) 0.5090(6) -0.1311(8) 0.058(3) Uani 1 d . . .
H061 H 0.684(5) 0.479(4) -0.118(4) 0.004(17) Uiso 1 d . . .
H062 H 0.754(7) 0.486(5) -0.170(6) 0.05(2) Uiso 1 d . . .
C7 C 0.8661(7) 0.5856(5) -0.0765(8) 0.049(2) Uani 1 d . . .
H071 H 0.826(7) 0.606(4) -0.134(6) 0.04(2) Uiso 1 d . . .
H072 H 0.925(6) 0.557(4) -0.093(4) 0.021(17) Uiso 1 d . . .
C8 C 0.9235(7) 0.6324(5) -0.0024(8) 0.052(3) Uani 1 d . . .
H081 H 0.953(7) 0.610(4) 0.050(6) 0.03(2) Uiso 1 d . . .
H082 H 0.974(7) 0.662(4) -0.024(5) 0.04(2) Uiso 1 d . . .
C10 C 0.9010(9) 0.7104(6) 0.1054(8) 0.062(3) Uani 1 d . . .
H101 H 0.859(7) 0.748(5) 0.113(5) 0.03(2) Uiso 1 d . . .
H102 H 0.973(10) 0.723(6) 0.124(8) 0.09(4) Uiso 1 d . . .
C11 C 1.0327(8) 0.6090(6) 0.2394(7) 0.064(3) Uani 1 d . . .
C12 C 1.0339(10) 0.5390(7) 0.2491(9) 0.076(3) Uani 1 d . . .
H12 H 0.958(10) 0.520(6) 0.206(8) 0.09(4) Uiso 1 d . . .
C13 C 1.1290(11) 0.5074(8) 0.2930(10) 0.087(4) Uani 1 d . . .
H13 H 1.144(7) 0.453(5) 0.318(6) 0.05(3) Uiso 1 d . . .
C14 C 1.2258(11) 0.5431(10) 0.3279(10) 0.095(5) Uani 1 d . . .
H14 H 1.315(11) 0.530(7) 0.373(9) 0.11(4) Uiso 1 d . . .
C15 C 1.2245(11) 0.6133(9) 0.3146(10) 0.087(4) Uani 1 d . . .
H15 H 1.286(12) 0.629(7) 0.339(9) 0.09(4) Uiso 1 d . . .
C16 C 0.1413(2) 0.68545(14) -0.1451(2) 0.080(4) Uani 1 d . . .
H16 H 0.1160 0.7200 -0.1177 0.096 Uiso 1 calc R . .
C20 C 0.5334(2) 0.75977(14) -0.0581(2) 0.060(3) Uani 1 d R . .
H201 H 0.4638 0.7347 -0.0761 0.027(19) Uiso 1 d R . .
H202 H 0.5169 0.7939 -0.0888 0.06(3) Uiso 1 d R . .
C21 C 0.4382(2) 0.77006(14) 0.0808(2) 0.072(3) Uani 1 d R . .
C22 C 0.3728(2) 0.82545(14) 0.0597(2) 0.093(5) Uani 1 d R . .
H22 H 0.3915 0.8628 0.0323 0.112 Uiso 1 calc R . .
C23 C 0.2746(2) 0.82492(14) 0.0805(2) 0.122(7) Uani 1 d R . .
H23 H 0.2206 0.8710 0.0624 0.08(4) Uiso 1 d R . .
C24 C 0.2478(2) 0.77256(14) 0.1187(2) 0.127(8) Uani 1 d R . .
H24 H 0.2171 0.7676 0.1498 0.17(8) Uiso 1 d R . .
C25 C 0.3135(2) 0.71503(14) 0.1389(2) 0.094(5) Uani 1 d R . .
H25 H 0.3101 0.6656 0.1674 0.08(4) Uiso 1 d R . .
C26 C 0.4078(2) 0.71593(14) 0.1181(2) 0.077(4) Uani 1 d R . .
H26 H 0.4338 0.6794 0.1412 0.03(2) Uiso 1 d R . .
C30 C 0.4760(2) 0.53854(14) -0.1528(2) 0.048(2) Uani 1 d R . .
H301 H 0.4982 0.5028 -0.1406 0.018(19) Uiso 1 d R . .
H302 H 0.4340 0.5399 -0.2033 0.03(2) Uiso 1 d R . .
C31 C 0.2795(2) 0.60587(14) -0.1415(2) 0.049(2) Uani 1 d R . .
C32 C 0.2124(2) 0.58209(14) -0.2229(2) 0.065(3) Uani 1 d R . .
H32 H 0.2359 0.5474 -0.2514 0.078 Uiso 1 calc R . .
C33 C 0.1118(2) 0.60939(14) -0.2616(2) 0.081(4) Uani 1 d R . .
H33 H 0.0824 0.5967 -0.3090 0.07(4) Uiso 1 d R . .
C34 C 0.0772(2) 0.66200(14) -0.2228(2) 0.088(5) Uani 1 d R . .
H34 H 0.0143 0.6826 -0.2537 0.08(4) Uiso 1 d R . .
C35 C 1.1300(2) 0.64237(14) 0.2749(2) 0.080(4) Uani 1 d R . .
H35 H 1.1179 0.6788 0.2594 0.05(3) Uiso 1 d R . .
C36 C 0.2444(2) 0.66043(14) -0.1034(2) 0.062(3) Uani 1 d R . .
H36 H 0.2807 0.6730 -0.0520 0.06(3) Uiso 1 d R . .
C40 C 0.8498(2) 0.48797(14) 0.0083(2) 0.055(3) Uani 1 d R . .
H40A H 0.8988 0.5080 0.0613 0.05(3) Uiso 1 calc R . .
H40B H 0.8899 0.4619 -0.0210 0.026(19) Uiso 1 calc R . .
H40C H 0.8000 0.4590 0.0237 0.07(3) Uiso 1 calc R . .
O99 O 0.6348(2) 0.60875(14) 0.2136(2) 0.180(8) Uani 1 d R . .
O97 O 0.9840(2) 0.60952(14) 0.4437(2) 0.61(6) Uani 1.00(10) d R . .
O96 O 0.8038(2) 0.82673(14) 0.2338(2) 0.097(4) Uani 1.00(3) d R . .
O95 O 0.5657(2) 0.55005(14) 0.4779(2) 0.33(2) Uani 1.00(5) d R . .
OW1 O 0.5233(2) 0.09286(14) 0.2040(2) 0.156(12) Uani 0.67(3) d PR . .
OW2 O 0.2937(2) 0.03428(14) 0.1290(2) 0.42(4) Uani 1.00(6) d R . .
OW3 O 0.0764(2) 0.10892(14) 0.0719(2) 0.28(5) Uani 0.43(6) d PR . .
QN N 0.7053(2) 0.63400(14) -0.0661(2) 0.050 Uiso 0.00 d PR . .
QO O 0.6388(2) 0.60573(14) 0.0718(2) 0.050 Uiso 0.00 d PR . .

loop_
_atom_site_aniso_label
_atom_site_aniso_U_11
_atom_site_aniso_U_22
_atom_site_aniso_U_33
_atom_site_aniso_U_23
_atom_site_aniso_U_13
_atom_site_aniso_U_12
Nd 0.0286(3) 0.0268(3) 0.0661(4) -0.0011(2) 0.0205(2) 0.00126(18)
P1 0.0443(15) 0.0641(18) 0.086(2) -0.0132(16) 0.0289(14) -0.0062(13)
P2 0.0445(14) 0.0428(15) 0.103(2) -0.0135(15) 0.0274(15) 0.0081(12)
P3 0.0269(11) 0.0339(12) 0.0643(15) 0.0032(11) 0.0190(10) 0.0045(9)
O11 0.042(4) 0.049(4) 0.074(4) 0.000(3) 0.019(3) 0.000(3)
O12 0.059(5) 0.091(6) 0.089(6) -0.023(5) 0.038(4) -0.003(4)
O21 0.039(3) 0.049(4) 0.082(5) -0.012(3) 0.024(3) 0.001(3)
O22 0.062(5) 0.043(4) 0.160(9) -0.034(5) 0.034(5) 0.001(4)
O31 0.031(3) 0.027(3) 0.063(4) 0.004(3) 0.021(3) 0.008(2)
O32 0.025(3) 0.037(3) 0.075(4) -0.001(3) 0.022(3) 0.002(2)
N1 0.037(4) 0.027(4) 0.085(6) -0.002(4) 0.026(4) -0.002(3)
N2 0.043(4) 0.028(4) 0.105(7) 0.013(4) 0.035(5) 0.003(3)
N3 0.030(4) 0.038(4) 0.066(5) 0.003(4) 0.019(3) 0.002(3)
N4 0.030(4) 0.041(4) 0.078(5) -0.005(4) 0.027(4) 0.001(3)
C1 0.045(6) 0.040(6) 0.117(11) 0.006(6) 0.041(6) -0.004(5)
C2 0.052(6) 0.033(6) 0.103(10) -0.001(6) 0.035(6) -0.003(5)
C3 0.048(6) 0.059(7) 0.083(8) 0.028(6) 0.030(6) 0.014(5)
C4 0.045(5) 0.044(6) 0.068(7) 0.010(5) 0.025(5) 0.005(4)
C5 0.034(5) 0.060(7) 0.067(7) -0.017(6) 0.024(5) -0.006(5)
C6 0.035(5) 0.058(7) 0.091(8) -0.012(6) 0.033(6) -0.001(5)
C7 0.033(5) 0.049(6) 0.072(7) 0.000(5) 0.027(5) 0.001(4)
C8 0.030(5) 0.051(6) 0.083(8) 0.008(6) 0.031(5) 0.004(4)
C10 0.042(6) 0.051(7) 0.101(9) -0.018(6) 0.032(6) -0.009(5)
C11 0.045(6) 0.083(9) 0.066(7) -0.020(6) 0.020(5) -0.011(5)
C12 0.057(7) 0.078(9) 0.096(9) -0.001(7) 0.030(7) 0.000(6)
C13 0.066(8) 0.101(11) 0.099(10) 0.025(9) 0.033(7) 0.021(8)
C14 0.063(9) 0.137(16) 0.083(9) -0.002(9) 0.023(7) 0.019(9)
C15 0.044(8) 0.115(14) 0.097(10) -0.019(9) 0.018(7) -0.002(8)
C16 0.059(7) 0.077(9) 0.118(11) 0.035(8) 0.046(7) 0.037(7)
C20 0.043(5) 0.037(6) 0.103(9) 0.007(6) 0.027(5) 0.008(4)
C21 0.051(6) 0.061(7) 0.117(10) -0.029(7) 0.045(7) 0.006(6)
C22 0.060(7) 0.123(12) 0.095(9) 0.005(9) 0.023(7) 0.051(8)
C23 0.064(9) 0.18(2) 0.125(13) -0.018(13) 0.042(9) 0.039(11)
C24 0.058(8) 0.21(2) 0.134(14) -0.048(14) 0.058(10) 0.009(11)
C25 0.065(8) 0.117(13) 0.115(11) -0.027(10) 0.049(8) 0.005(8)
C26 0.052(7) 0.074(9) 0.110(10) -0.027(8) 0.032(7) 0.008(6)
C30 0.038(5) 0.036(6) 0.068(7) 0.008(5) 0.015(5) 0.007(4)
C31 0.032(5) 0.046(6) 0.072(7) 0.010(5) 0.022(5) -0.003(4)
C32 0.045(6) 0.061(7) 0.091(8) 0.012(6) 0.025(6) 0.004(5)
C33 0.044(6) 0.078(9) 0.101(11) 0.039(8) -0.001(7) -0.006(6)
C34 0.039(6) 0.080(9) 0.147(13) 0.054(9) 0.032(7) 0.020(6)
C35 0.047(7) 0.090(11) 0.103(10) -0.024(8) 0.027(6) -0.013(7)
C36 0.049(6) 0.057(7) 0.084(8) 0.020(6) 0.027(6) 0.020(5)
C40 0.043(5) 0.036(5) 0.097(8) -0.002(5) 0.039(6) 0.007(4)
O99 0.129(10) 0.067(7) 0.40(3) 0.032(10) 0.164(14) 0.015(6)
O97 0.82(12) 0.72(11) 0.39(6) -0.23(5) 0.36(7) -0.03(6)
O96 0.074(6) 0.101(8) 0.130(9) -0.034(6) 0.052(6) -0.018(5)
O95 0.32(3) 0.088(13) 0.44(5) -0.014(18) -0.05(3) -0.034(15)
OW1 0.19(2) 0.128(17) 0.19(2) 0.072(15) 0.111(18) 0.035(14)
OW2 0.53(6) 0.19(3) 0.40(5) 0.14(3) -0.05(4) -0.07(3)
OW3 0.60(10) 0.019(14) 0.46(9) -0.04(2) 0.48(9) -0.06(2)

loop_
_atom_type_symbol
_atom_type_description
_atom_type_scat_dispersion_real
_atom_type_scat_dispersion_imag
_atom_type_scat_source
C C 0.0033 0.0016 'International Tables Vol C Tables 4.2.6.8 and 6.1.1.4'
H H 0.0000 0.0000 'International Tables Vol C Tables 4.2.6.8 and 6.1.1.4'
N N 0.0061 0.0033 'International Tables Vol C Tables 4.2.6.8 and 6.1.1.4'
O O 0.0106 0.0060 'International Tables Vol C Tables 4.2.6.8 and 6.1.1.4'
P P 0.1023 0.0942 'International Tables Vol C Tables 4.2.6.8 and 6.1.1.4'
Nd Nd -0.1943 3.0179 'International Tables Vol C Tables 4.2.6.8 and 6.1.1.4'

loop_
_geom_angle_atom_site_label_1
_geom_angle_atom_site_label_2
_geom_angle_atom_site_label_3
_geom_angle
_geom_angle_site_symmetry_1
_geom_angle_site_symmetry_3
_geom_angle_publ_flag
QO Nd QN 173.2(2) . . ?
QO Nd O32 66.5(2) . 3_665 ?
QN Nd O32 116.85(18) . 3_665 ?
QO Nd O11 73.2(2) . . ?
QN Nd O11 112.37(19) . . ?
O32 Nd O11 85.9(2) 3_665 . ?
QO Nd O31 63.1(2) . . ?
QN Nd O31 111.23(17) . . ?
O32 Nd O31 76.84(18) 3_665 . ?
O11 Nd O31 136.3(2) . . ?
QO Nd O21 63.1(2) . . ?
QN Nd O21 112.94(19) . . ?
O32 Nd O21 129.5(2) 3_665 . ?
O11 Nd O21 83.1(2) . . ?
O31 Nd O21 78.0(2) . . ?
QO Nd N4 135.4(2) . . ?
QN Nd N4 50.61(19) . . ?
O32 Nd N4 74.2(2) 3_665 . ?
O11 Nd N4 84.1(2) . . ?
O31 Nd N4 127.2(2) . . ?
O21 Nd N4 151.9(2) . . ?
QO Nd N3 125.4(2) . . ?
QN Nd N3 51.44(17) . . ?
O32 Nd N3 82.7(2) 3_665 . ?
O11 Nd N3 150.5(2) . . ?
O31 Nd N3 66.7(2) . . ?
O21 Nd N3 124.7(2) . . ?
N4 Nd N3 66.7(2) . . ?
QO Nd N2 123.6(2) . . ?
QN Nd N2 50.2(2) . . ?
O32 Nd N2 147.8(2) 3_665 . ?
O11 Nd N2 125.8(2) . . ?
O31 Nd N2 81.9(2) . . ?
O21 Nd N2 67.5(3) . . ?
N4 Nd N2 100.9(2) . . ?
N3 Nd N2 66.6(3) . . ?
QO Nd N1 132.6(3) . . ?
QN Nd N1 50.1(2) . . ?
O32 Nd N1 133.29(19) 3_665 . ?
O11 Nd N1 67.7(2) . . ?
O31 Nd N1 147.8(2) . . ?
O21 Nd N1 86.3(2) . . ?
N4 Nd N1 65.7(2) . . ?
N3 Nd N1 101.5(2) . . ?
N2 Nd N1 66.0(2) . . ?
O12 P1 O11 116.2(4) . . ?
O12 P1 C11 108.2(5) . . ?
O11 P1 C11 107.9(5) . . ?
O12 P1 C10 108.6(5) . . ?
O11 P1 C10 105.3(5) . . ?
C11 P1 C10 110.6(5) . . ?
O22 P2 O21 115.8(4) . . ?
O22 P2 C20 112.0(5) . . ?
O21 P2 C20 104.5(3) . . ?
O22 P2 C21 107.3(3) . . ?
O21 P2 C21 110.4(3) . . ?
C20 P2 C21 106.4(2) . . ?
O32 P3 O31 116.5(4) . . ?
O32 P3 C31 106.7(3) . . ?
O31 P3 C31 109.1(3) . . ?
O32 P3 C30 108.5(3) . . ?
O31 P3 C30 105.8(3) . . ?
C31 P3 C30 110.2(2) . . ?
P1 O11 Nd 126.0(4) . . ?
P2 O21 Nd 126.4(4) . . ?
P3 O31 Nd 124.0(3) . . ?
P3 O32 Nd 160.3(4) . 3_665 ?
C10 N1 C1 111.0(9) . . ?
C10 N1 C8 109.2(8) . . ?
C1 N1 C8 109.1(8) . . ?
C10 N1 Nd 106.5(6) . . ?
C1 N1 Nd 111.7(6) . . ?
C8 N1 Nd 109.2(5) . . ?
C3 N2 C20 111.2(7) . . ?
C3 N2 C2 108.8(9) . . ?
C20 N2 C2 110.0(7) . . ?
C3 N2 Nd 112.0(6) . . ?
C20 N2 Nd 104.3(4) . . ?
C2 N2 Nd 110.5(7) . . ?
C30 N3 C5 109.9(7) . . ?
C30 N3 C4 108.5(6) . . ?
C5 N3 C4 109.5(8) . . ?
C30 N3 Nd 106.2(4) . . ?
C5 N3 Nd 112.7(6) . . ?
C4 N3 Nd 109.9(6) . . ?
C6 N4 C7 109.6(9) . . ?
C6 N4 C40 107.3(7) . . ?
C7 N4 C40 109.3(6) . . ?
C6 N4 Nd 108.2(5) . . ?
C7 N4 Nd 111.7(5) . . ?
C40 N4 Nd 110.6(4) . . ?
N1 C1 C2 112.9(9) . . ?
N1 C1 H011 110(6) . . ?
C2 C1 H011 107(6) . . ?
N1 C1 H012 97(9) . . ?
C2 C1 H012 110(9) . . ?
H011 C1 H012 120(10) . . ?
N2 C2 C1 113.4(9) . . ?
N2 C2 H021 97(5) . . ?
C1 C2 H021 106(5) . . ?
N2 C2 H022 105(6) . . ?
C1 C2 H022 115(6) . . ?
H021 C2 H022 119(8) . . ?
N2 C3 C4 112.7(9) . . ?
N2 C3 H031 123(8) . . ?
C4 C3 H031 102(8) . . ?
N2 C3 H032 113(5) . . ?
C4 C3 H032 107(5) . . ?
H031 C3 H032 98(9) . . ?
N3 C4 C3 112.9(8) . . ?
N3 C4 H041 96(4) . . ?
C3 C4 H041 106(4) . . ?
N3 C4 H042 113(6) . . ?
C3 C4 H042 110(6) . . ?
H041 C4 H042 119(7) . . ?
N3 C5 C6 110.8(9) . . ?
N3 C5 H051 102(5) . . ?
C6 C5 H051 113(5) . . ?
N3 C5 H052 103(6) . . ?
C6 C5 H052 114(6) . . ?
H051 C5 H052 112(8) . . ?
N4 C6 C5 115.2(9) . . ?
N4 C6 H061 111(5) . . ?
C5 C6 H061 107(5) . . ?
N4 C6 H062 116(5) . . ?
C5 C6 H062 104(5) . . ?
H061 C6 H062 102(7) . . ?
N4 C7 C8 111.3(8) . . ?
N4 C7 H071 107(5) . . ?
C8 C7 H071 117(5) . . ?
N4 C7 H072 112(4) . . ?
C8 C7 H072 108(4) . . ?
H071 C7 H072 101(6) . . ?
N1 C8 C7 112.3(8) . . ?
N1 C8 H081 103(5) . . ?
C7 C8 H081 112(5) . . ?
N1 C8 H082 104(5) . . ?
C7 C8 H082 108(5) . . ?
H081 C8 H082 117(7) . . ?
N1 C10 P1 113.7(7) . . ?
N1 C10 H101 108(5) . . ?
P1 C10 H101 104(5) . . ?
N1 C10 H102 121(8) . . ?
P1 C10 H102 99(8) . . ?
H101 C10 H102 109(9) . . ?
C35 C11 C12 117.0(10) . . ?
C35 C11 P1 123.2(8) . . ?
C12 C11 P1 119.1(9) . . ?
C13 C12 C11 119.2(13) . . ?
C13 C12 H12 131(7) . . ?
C11 C12 H12 108(7) . . ?
C12 C13 C14 121.9(15) . . ?
C12 C13 H13 130(5) . . ?
C14 C13 H13 108(5) . . ?
C13 C14 C15 118.4(14) . . ?
C13 C14 H14 136(7) . . ?
C15 C14 H14 106(7) . . ?
C35 C15 C14 117.7(13) . . ?
C35 C15 H15 132(10) . . ?
C14 C15 H15 110(10) . . ?
C34 C16 C36 122.6 . . ?
C34 C16 H16 118.7 . . ?
C36 C16 H16 118.7 . . ?
N2 C20 P2 112.5(4) . . ?
N2 C20 H201 115.2 . . ?
P2 C20 H201 104.0 . . ?
N2 C20 H202 107.4 . . ?
P2 C20 H202 115.8 . . ?
H201 C20 H202 101.7 . . ?
C26 C21 C22 119.6 . . ?
C26 C21 P2 121.77(13) . . ?
C22 C21 P2 118.65(13) . . ?
C21 C22 C23 118.5 . . ?
C21 C22 H22 120.7 . . ?
C23 C22 H22 120.7 . . ?
C24 C23 C22 121.0 . . ?
C24 C23 H23 121.0 . . ?
C22 C23 H23 118.0 . . ?
C23 C24 C25 120.7 . . ?
C23 C24 H24 134.9 . . ?
C25 C24 H24 99.7 . . ?
C26 C25 C24 117.8 . . ?
C26 C25 H25 106.1 . . ?
C24 C25 H25 136.1 . . ?
C21 C26 C25 122.4 . . ?
C21 C26 H26 138.5 . . ?
C25 C26 H26 98.6 . . ?
N3 C30 P3 112.8(4) . . ?
N3 C30 H301 110.8 . . ?
P3 C30 H301 108.8 . . ?
N3 C30 H302 106.0 . . ?
P3 C30 H302 107.3 . . ?
H301 C30 H302 111.0 . . ?
C32 C31 C36 118.2 . . ?
C32 C31 P3 121.99(12) . . ?
C36 C31 P3 119.51(12) . . ?
C33 C32 C31 120.4 . . ?
C33 C32 H32 119.8 . . ?
C31 C32 H32 119.8 . . ?
C34 C33 C32 120.9 . . ?
C34 C33 H33 124.2 . . ?
C32 C33 H33 114.1 . . ?
C16 C34 C33 119.1 . . ?
C16 C34 H34 122.1 . . ?
C33 C34 H34 118.5 . . ?
C15 C35 C11 125.6(9) . . ?
C15 C35 H35 128.9 . . ?
C11 C35 H35 104.7 . . ?
C16 C36 C31 118.7 . . ?
C16 C36 H36 120.7 . . ?
C31 C36 H36 119.7 . . ?
N4 C40 H40A 109.5 . . ?
N4 C40 H40B 109.5 . . ?
H40A C40 H40B 109.5 . . ?
N4 C40 H40C 109.5 . . ?
H40A C40 H40C 109.5 . . ?
H40B C40 H40C 109.5 . . ?

loop_
_geom_bond_atom_site_label_1
_geom_bond_atom_site_label_2
_geom_bond_distance
_geom_bond_site_symmetry_2
_geom_bond_publ_flag
Nd QO 0.948(3) . ?
Nd QN 1.734(3) . ?
Nd O32 2.340(6) 3_665 ?
Nd O11 2.362(7) . ?
Nd O31 2.392(5) . ?
Nd O21 2.403(6) . ?
Nd N4 2.720(7) . ?
Nd N3 2.725(8) . ?
Nd N2 2.732(8) . ?
Nd N1 2.776(7) . ?
P1 O12 1.504(8) . ?
P1 O11 1.525(7) . ?
P1 C11 1.814(12) . ?
P1 C10 1.856(13) . ?
P2 O22 1.516(8) . ?
P2 O21 1.517(7) . ?
P2 C20 1.799(4) . ?
P2 C21 1.804(4) . ?
P3 O32 1.493(6) . ?
P3 O31 1.498(6) . ?
P3 C31 1.794(3) . ?
P3 C30 1.811(3) . ?
O32 Nd 2.340(6) 3_665 ?
N1 C10 1.454(14) . ?
N1 C1 1.483(15) . ?
N1 C8 1.486(12) . ?
N2 C3 1.458(15) . ?
N2 C20 1.475(8) . ?
N2 C2 1.487(13) . ?
N3 C30 1.459(7) . ?
N3 C5 1.488(12) . ?
N3 C4 1.504(12) . ?
N4 C6 1.453(14) . ?
N4 C7 1.473(12) . ?
N4 C40 1.475(8) . ?
C1 C2 1.503(14) . ?
C1 H011 1.13(13) . ?
C1 H012 0.87(13) . ?
C2 H021 0.88(8) . ?
C2 H022 1.10(12) . ?
C3 C4 1.512(15) . ?
C3 H031 0.92(13) . ?
C3 H032 1.06(10) . ?
C4 H041 1.00(7) . ?
C4 H042 1.02(10) . ?
C5 C6 1.510(16) . ?
C5 H051 1.08(11) . ?
C5 H052 0.91(10) . ?
C6 H061 0.81(7) . ?
C6 H062 1.00(10) . ?
C7 C8 1.491(15) . ?
C7 H071 0.97(9) . ?
C7 H072 1.06(7) . ?
C8 H081 0.91(8) . ?
C8 H082 1.01(9) . ?
C10 H101 0.96(9) . ?
C10 H102 0.92(12) . ?
C11 C35 1.379(11) . ?
C11 C12 1.391(17) . ?
C12 C13 1.362(17) . ?
C12 H12 1.07(12) . ?
C13 C14 1.40(2) . ?
C13 H13 1.13(10) . ?
C14 C15 1.40(2) . ?
C14 H14 1.18(14) . ?
C15 C35 1.322(14) . ?
C15 H15 0.83(14) . ?
C16 C34 1.3269 . ?
C16 C36 1.3845 . ?
C16 H16 0.9300 . ?
C20 H201 0.9932 . ?
C20 H202 0.8187 . ?
C21 C26 1.3458 . ?
C21 C22 1.3618 . ?
C22 C23 1.4328 . ?
C22 H22 0.9300 . ?
C23 C24 1.3060 . ?
C23 H23 1.1310 . ?
C24 C25 1.3984 . ?
C24 H24 0.7402 . ?
C25 C26 1.3821 . ?
C25 H25 1.0837 . ?
C26 H26 0.8309 . ?
C30 H301 0.7641 . ?
C30 H302 0.8102 . ?
C31 C32 1.3858 . ?
C31 C36 1.3881 . ?
C32 C33 1.3680 . ?
C32 H32 0.9300 . ?
C33 C34 1.3615 . ?
C33 H33 0.7665 . ?
C34 H34 0.9048 . ?
C35 H35 0.7614 . ?
C36 H36 0.8370 . ?
C40 H40A 0.9600 . ?
C40 H40B 0.9600 . ?
C40 H40C 0.9600 . ?
O97 OW3 0.746(5) 2_655 ?
OW3 O97 0.746(5) 2_645 ?

loop_
_geom_torsion_atom_site_label_1
_geom_torsion_atom_site_label_2
_geom_torsion_atom_site_label_3
_geom_torsion_atom_site_label_4
_geom_torsion
_geom_torsion_site_symmetry_1
_geom_torsion_site_symmetry_2
_geom_torsion_site_symmetry_3
_geom_torsion_site_symmetry_4
_geom_torsion_publ_flag
O12 P1 O11 Nd 97.4(6) . . . . ?
C11 P1 O11 Nd -141.0(5) . . . . ?
C10 P1 O11 Nd -22.8(6) . . . . ?
QO Nd O11 P1 -118.5(5) . . . . ?
QN Nd O11 P1 57.4(5) . . . . ?
O32 Nd O11 P1 174.8(5) 3_665 . . . ?
O31 Nd O11 P1 -119.2(4) . . . . ?
O21 Nd O11 P1 -54.6(5) . . . . ?
N4 Nd O11 P1 100.3(5) . . . . ?
N3 Nd O11 P1 107.5(5) . . . . ?
N2 Nd O11 P1 1.2(6) . . . . ?
N1 Nd O11 P1 34.2(4) . . . . ?
O22 P2 O21 Nd -132.2(5) . . . . ?
C20 P2 O21 Nd -8.5(5) . . . . ?
C21 P2 O21 Nd 105.6(4) . . . . ?
QO Nd O21 P2 -125.4(5) . . . . ?
QN Nd O21 P2 48.6(5) . . . . ?
O32 Nd O21 P2 -121.2(4) 3_665 . . . ?
O11 Nd O21 P2 160.0(5) . . . . ?
O31 Nd O21 P2 -59.6(4) . . . . ?
N4 Nd O21 P2 96.5(6) . . . . ?
N3 Nd O21 P2 -9.4(6) . . . . ?
N2 Nd O21 P2 26.5(4) . . . . ?
N1 Nd O21 P2 92.1(5) . . . . ?
O32 P3 O31 Nd 95.9(4) . . . . ?
C31 P3 O31 Nd -143.3(3) . . . . ?
C30 P3 O31 Nd -24.7(4) . . . . ?
QO Nd O31 P3 -120.8(4) . . . . ?
QN Nd O31 P3 63.3(4) . . . . ?
O32 Nd O31 P3 -50.7(4) 3_665 . . . ?
O11 Nd O31 P3 -120.1(4) . . . . ?
O21 Nd O31 P3 173.5(4) . . . . ?
N4 Nd O31 P3 7.3(5) . . . . ?
N3 Nd O31 P3 36.9(4) . . . . ?
N2 Nd O31 P3 104.9(4) . . . . ?
N1 Nd O31 P3 110.9(5) . . . . ?
O31 P3 O32 Nd -136.4(10) . . . 3_665 ?
C31 P3 O32 Nd 101.5(10) . . . 3_665 ?
C30 P3 O32 Nd -17.2(11) . . . 3_665 ?
QO Nd N1 C10 -2.7(7) . . . . ?
QN Nd N1 C10 169.0(7) . . . . ?
O32 Nd N1 C10 -99.8(6) 3_665 . . . ?
O11 Nd N1 C10 -39.4(6) . . . . ?
O31 Nd N1 C10 105.2(7) . . . . ?
O21 Nd N1 C10 44.7(6) . . . . ?
N4 Nd N1 C10 -133.0(7) . . . . ?
N3 Nd N1 C10 169.4(6) . . . . ?
N2 Nd N1 C10 111.7(7) . . . . ?
QO Nd N1 C1 -124.1(7) . . . . ?
QN Nd N1 C1 47.6(7) . . . . ?
O32 Nd N1 C1 138.9(7) 3_665 . . . ?
O11 Nd N1 C1 -160.7(8) . . . . ?
O31 Nd N1 C1 -16.2(9) . . . . ?
O21 Nd N1 C1 -76.6(7) . . . . ?
N4 Nd N1 C1 105.7(7) . . . . ?
N3 Nd N1 C1 48.1(7) . . . . ?
N2 Nd N1 C1 -9.7(7) . . . . ?
QO Nd N1 C8 115.1(7) . . . . ?
QN Nd N1 C8 -73.2(7) . . . . ?
O32 Nd N1 C8 18.0(8) 3_665 . . . ?
O11 Nd N1 C8 78.4(7) . . . . ?
O31 Nd N1 C8 -137.0(6) . . . . ?
O21 Nd N1 C8 162.5(7) . . . . ?
N4 Nd N1 C8 -15.2(6) . . . . ?
N3 Nd N1 C8 -72.8(7) . . . . ?
N2 Nd N1 C8 -130.5(7) . . . . ?
QO Nd N2 C3 -130.9(6) . . . . ?
QN Nd N2 C3 45.5(6) . . . . ?
O32 Nd N2 C3 -31.9(8) 3_665 . . . ?
O11 Nd N2 C3 136.1(6) . . . . ?
O31 Nd N2 C3 -80.9(6) . . . . ?
O21 Nd N2 C3 -161.2(6) . . . . ?
N4 Nd N2 C3 45.6(6) . . . . ?
N3 Nd N2 C3 -12.9(6) . . . . ?
N1 Nd N2 C3 102.6(6) . . . . ?
QO Nd N2 C20 -10.6(5) . . . . ?
QN Nd N2 C20 165.9(6) . . . . ?
O32 Nd N2 C20 88.5(6) 3_665 . . . ?
O11 Nd N2 C20 -103.5(4) . . . . ?
O31 Nd N2 C20 39.5(4) . . . . ?
O21 Nd N2 C20 -40.8(4) . . . . ?
N4 Nd N2 C20 166.0(4) . . . . ?
N3 Nd N2 C20 107.5(5) . . . . ?
N1 Nd N2 C20 -137.0(5) . . . . ?
QO Nd N2 C2 107.6(7) . . . . ?
QN Nd N2 C2 -75.9(7) . . . . ?
O32 Nd N2 C2 -153.3(6) 3_665 . . . ?
O11 Nd N2 C2 14.7(8) . . . . ?
O31 Nd N2 C2 157.7(7) . . . . ?
O21 Nd N2 C2 77.4(7) . . . . ?
N4 Nd N2 C2 -75.8(7) . . . . ?
N3 Nd N2 C2 -134.3(7) . . . . ?
N1 Nd N2 C2 -18.8(7) . . . . ?
QO Nd N3 C30 -17.8(4) . . . . ?
QN Nd N3 C30 169.8(5) . . . . ?
O32 Nd N3 C30 36.6(4) 3_665 . . . ?
O11 Nd N3 C30 104.6(5) . . . . ?
O31 Nd N3 C30 -42.2(3) . . . . ?
O21 Nd N3 C30 -97.1(4) . . . . ?
N4 Nd N3 C30 112.4(4) . . . . ?
N2 Nd N3 C30 -133.4(4) . . . . ?
N1 Nd N3 C30 169.3(3) . . . . ?
QO Nd N3 C5 -138.1(6) . . . . ?
QN Nd N3 C5 49.4(6) . . . . ?
O32 Nd N3 C5 -83.8(6) 3_665 . . . ?
O11 Nd N3 C5 -15.8(9) . . . . ?
O31 Nd N3 C5 -162.6(7) . . . . ?
O21 Nd N3 C5 142.5(6) . . . . ?
N4 Nd N3 C5 -7.9(6) . . . . ?
N2 Nd N3 C5 106.3(6) . . . . ?
N1 Nd N3 C5 49.0(6) . . . . ?
QO Nd N3 C4 99.4(6) . . . . ?
QN Nd N3 C4 -73.0(5) . . . . ?
O32 Nd N3 C4 153.8(5) 3_665 . . . ?
O11 Nd N3 C4 -138.2(6) . . . . ?
O31 Nd N3 C4 75.0(5) . . . . ?
O21 Nd N3 C4 20.1(6) . . . . ?
N4 Nd N3 C4 -130.4(6) . . . . ?
N2 Nd N3 C4 -16.2(5) . . . . ?
N1 Nd N3 C4 -73.5(5) . . . . ?
QO Nd N4 C6 96.6(8) . . . . ?
QN Nd N4 C6 -79.2(7) . . . . ?
O32 Nd N4 C6 68.0(7) 3_665 . . . ?
O11 Nd N4 C6 155.4(7) . . . . ?
O31 Nd N4 C6 8.8(8) . . . . ?
O21 Nd N4 C6 -141.4(7) . . . . ?
N3 Nd N4 C6 -20.8(7) . . . . ?
N2 Nd N4 C6 -79.3(7) . . . . ?
N1 Nd N4 C6 -136.5(8) . . . . ?
QO Nd N4 C7 -142.6(6) . . . . ?
QN Nd N4 C7 41.6(6) . . . . ?
O32 Nd N4 C7 -171.2(7) 3_665 . . . ?
O11 Nd N4 C7 -83.9(6) . . . . ?
O31 Nd N4 C7 129.6(6) . . . . ?
O21 Nd N4 C7 -20.6(9) . . . . ?
N3 Nd N4 C7 100.0(7) . . . . ?
N2 Nd N4 C7 41.5(7) . . . . ?
N1 Nd N4 C7 -15.7(6) . . . . ?
QO Nd N4 C40 -20.6(5) . . . . ?
QN Nd N4 C40 163.6(5) . . . . ?
O32 Nd N4 C40 -49.2(4) 3_665 . . . ?
O11 Nd N4 C40 38.2(4) . . . . ?
O31 Nd N4 C40 -108.4(4) . . . . ?
O21 Nd N4 C40 101.4(6) . . . . ?
N3 Nd N4 C40 -138.0(5) . . . . ?
N2 Nd N4 C40 163.5(4) . . . . ?
N1 Nd N4 C40 106.3(5) . . . . ?
C10 N1 C1 C2 -80.8(12) . . . . ?
C8 N1 C1 C2 158.8(10) . . . . ?
Nd N1 C1 C2 38.0(12) . . . . ?
C3 N2 C2 C1 -75.6(13) . . . . ?
C20 N2 C2 C1 162.3(10) . . . . ?
Nd N2 C2 C1 47.7(13) . . . . ?
N1 C1 C2 N2 -60.0(16) . . . . ?
C20 N2 C3 C4 -74.6(9) . . . . ?
C2 N2 C3 C4 164.1(8) . . . . ?
Nd N2 C3 C4 41.7(9) . . . . ?
C30 N3 C4 C3 160.6(8) . . . . ?
C5 N3 C4 C3 -79.4(11) . . . . ?
Nd N3 C4 C3 44.9(10) . . . . ?
N2 C3 C4 N3 -60.7(11) . . . . ?
C30 N3 C5 C6 -82.9(9) . . . . ?
C4 N3 C5 C6 158.0(9) . . . . ?
Nd N3 C5 C6 35.3(10) . . . . ?
C7 N4 C6 C5 -71.2(10) . . . . ?
C40 N4 C6 C5 170.2(8) . . . . ?
Nd N4 C6 C5 50.9(10) . . . . ?
N3 C5 C6 N4 -61.0(12) . . . . ?
C6 N4 C7 C8 166.4(8) . . . . ?
C40 N4 C7 C8 -76.3(9) . . . . ?
Nd N4 C7 C8 46.5(9) . . . . ?
C10 N1 C8 C7 162.2(9) . . . . ?
C1 N1 C8 C7 -76.3(11) . . . . ?
Nd N1 C8 C7 46.1(10) . . . . ?
N4 C7 C8 N1 -64.9(11) . . . . ?
C1 N1 C10 P1 163.5(7) . . . . ?
C8 N1 C10 P1 -76.1(9) . . . . ?
Nd N1 C10 P1 41.6(8) . . . . ?
O12 P1 C10 N1 -144.1(7) . . . . ?
O11 P1 C10 N1 -19.0(8) . . . . ?
C11 P1 C10 N1 97.3(8) . . . . ?
O12 P1 C11 C35 -58.7(10) . . . . ?
O11 P1 C11 C35 174.8(7) . . . . ?
C10 P1 C11 C35 60.2(10) . . . . ?
O12 P1 C11 C12 111.1(10) . . . . ?
O11 P1 C11 C12 -15.4(11) . . . . ?
C10 P1 C11 C12 -130.1(10) . . . . ?
C35 C11 C12 C13 0.6(18) . . . . ?
P1 C11 C12 C13 -169.8(10) . . . . ?
C11 C12 C13 C14 -1(2) . . . . ?
C12 C13 C14 C15 -2(2) . . . . ?
C13 C14 C15 C35 5(2) . . . . ?
C3 N2 C20 P2 172.8(6) . . . . ?
C2 N2 C20 P2 -66.5(9) . . . . ?
Nd N2 C20 P2 52.0(4) . . . . ?
O22 P2 C20 N2 92.4(5) . . . . ?
O21 P2 C20 N2 -33.7(5) . . . . ?
C21 P2 C20 N2 -150.6(3) . . . . ?
O22 P2 C21 C26 -135.5(4) . . . . ?
O21 P2 C21 C26 -8.5(4) . . . . ?
C20 P2 C21 C26 104.42(18) . . . . ?
O22 P2 C21 C22 43.4(5) . . . . ?
O21 P2 C21 C22 170.4(3) . . . . ?
C20 P2 C21 C22 -76.74(19) . . . . ?
C26 C21 C22 C23 1.9 . . . . ?
P2 C21 C22 C23 -176.97(16) . . . . ?
C21 C22 C23 C24 -0.2 . . . . ?
C22 C23 C24 C25 -1.1 . . . . ?
C23 C24 C25 C26 0.7 . . . . ?
C22 C21 C26 C25 -2.4 . . . . ?
P2 C21 C26 C25 176.46(16) . . . . ?
C24 C25 C26 C21 1.1 . . . . ?
C5 N3 C30 P3 166.9(6) . . . . ?
C4 N3 C30 P3 -73.4(7) . . . . ?
Nd N3 C30 P3 44.8(4) . . . . ?
O32 P3 C30 N3 -144.9(4) . . . . ?
O31 P3 C30 N3 -19.2(4) . . . . ?
C31 P3 C30 N3 98.6(4) . . . . ?
O32 P3 C31 C32 -73.1(3) . . . . ?
O31 P3 C31 C32 160.3(2) . . . . ?
C30 P3 C31 C32 44.5(2) . . . . ?
O32 P3 C31 C36 100.3(3) . . . . ?
O31 P3 C31 C36 -26.4(3) . . . . ?
C30 P3 C31 C36 -142.14(12) . . . . ?
C36 C31 C32 C33 -3.8 . . . . ?
P3 C31 C32 C33 169.63(13) . . . . ?
C31 C32 C33 C34 2.6 . . . . ?
C36 C16 C34 C33 2.8 . . . . ?
C32 C33 C34 C16 -2.0 . . . . ?
C14 C15 C35 C11 -5.1(18) . . . . ?
C12 C11 C35 C15 2.5(15) . . . . ?
P1 C11 C35 C15 172.4(9) . . . . ?
C34 C16 C36 C31 -4.2 . . . . ?
C32 C31 C36 C16 4.5 . . . . ?
P3 C31 C36 C16 -169.10(12) . . . . ?
